data_1561825
loop_
_publ_author_name
'Zhang, Xiaowei'
'Xing, Peiqi'
'Geng, Xiujuan'
'Sun, Daofeng'
'Xiao, Zhenyu'
'Wang, Lei'

_publ_section_title
;
 Transition metal coordination polymers based on tetrabromoterephthalic
 and bis(imidazole) ligands: Syntheses, structures, topological analysis
 and photoluminescence properties
;
_journal_name_full 'Journal of Solid State Chemistry'
_journal_page_first 49
_journal_page_last 61
_journal_paper_doi 10.1016/j.jssc.2015.05.008
_journal_volume 229
_journal_year 2015
_chemical_formula_moiety 'C36 H28 Br4 Cd N8 O4, 2(H2 O)'
_chemical_formula_sum 'C36 H32 Br4 Cd N8 O6'
_chemical_formula_weight 1104.74
_space_group_crystal_system triclinic
_space_group_IT_number 2
_space_group_name_Hall '-P 1'
_space_group_name_H-M_alt 'P -1'
_atom_sites_solution_hydrogens geom
_atom_sites_solution_primary iterative
_atom_sites_solution_secondary difmap
_cell_angle_alpha 110.354(7)
_cell_angle_beta 104.084(8)
_cell_angle_gamma 90.324(8)
_cell_formula_units_Z 1
_cell_length_a 8.9520(8)
_cell_length_b 10.1519(9)
_cell_length_c 11.7454(8)
_cell_measurement_reflns_used 3097
_cell_measurement_temperature 292.8(5)
_cell_measurement_theta_max 27.9080
_cell_measurement_theta_min 3.3410
_cell_volume 965.89(15)
_computing_cell_refinement
;
CrysAlisPro, Agilent Technologies,
Version 1.171.36.32 (release 02-08-2013 CrysAlis171 .NET)
(compiled Aug  2 2013,16:46:58)
;
_computing_data_collection
;
CrysAlisPro, Agilent Technologies,
Version 1.171.36.32 (release 02-08-2013 CrysAlis171 .NET)
(compiled Aug  2 2013,16:46:58)
;
_computing_data_reduction
;
CrysAlisPro, Agilent Technologies,
Version 1.171.36.32 (release 02-08-2013 CrysAlis171 .NET)
(compiled Aug  2 2013,16:46:58)
;
_computing_molecular_graphics 'Olex2 (Dolomanov et al., 2009)'
_computing_publication_material 'Olex2 (Dolomanov et al., 2009)'
_computing_structure_refinement 'XL (Sheldrick, 2008)'
_computing_structure_solution
;
Superflip (Palatinus & Chapuis, 2007;Palatinus & van der Lee, 2008;
Palatinus et al., 2012)
;
_diffrn_ambient_temperature 292.8(5)
_diffrn_detector_area_resol_mean 16.0450
_diffrn_measured_fraction_theta_full 0.997
_diffrn_measured_fraction_theta_max 0.997
_diffrn_measurement_details
;
#__ type_ start__ end____ width___ exp.time_
  1 omega  -29.00   92.00   1.0000    9.0600
omega____ theta____ kappa____ phi______ frames
    -       18.9813   19.0000  150.0000 121

#__ type_ start__ end____ width___ exp.time_
  2 omega  -11.00   90.00   1.0000    9.0600
omega____ theta____ kappa____ phi______ frames
    -       18.9813   77.0000  -30.0000 101

#__ type_ start__ end____ width___ exp.time_
  3 omega   23.00   62.00   1.0000    9.0600
omega____ theta____ kappa____ phi______ frames
    -       18.9813  -99.0000   90.0000 39

#__ type_ start__ end____ width___ exp.time_
  4 omega   -2.00   87.00   1.0000    9.0600
omega____ theta____ kappa____ phi______ frames
    -       18.9813   57.0000 -150.0000 89

#__ type_ start__ end____ width___ exp.time_
  5 omega   -8.00   20.00   1.0000    9.0600
omega____ theta____ kappa____ phi______ frames
    -       18.9813  -99.0000  120.0000 28

#__ type_ start__ end____ width___ exp.time_
  6 omega  -32.00   -1.00   1.0000    9.0600
omega____ theta____ kappa____ phi______ frames
    -      -19.1376  -77.0000 -150.0000 31

#__ type_ start__ end____ width___ exp.time_
  7 omega   35.00   88.00   1.0000    9.0600
omega____ theta____ kappa____ phi______ frames
    -       18.9813  178.0000   90.0000 53
;
_diffrn_measurement_device_type 'SuperNova, Dual, Cu at zero, Eos'
_diffrn_measurement_method '\w scans'
_diffrn_orient_matrix_UB_11 0.0144161000
_diffrn_orient_matrix_UB_12 -0.0702941000
_diffrn_orient_matrix_UB_13 -0.0055004000
_diffrn_orient_matrix_UB_21 -0.0681075000
_diffrn_orient_matrix_UB_22 -0.0081874000
_diffrn_orient_matrix_UB_23 0.0185842000
_diffrn_orient_matrix_UB_31 -0.0435098000
_diffrn_orient_matrix_UB_32 -0.0245053000
_diffrn_orient_matrix_UB_33 -0.0638603000
_diffrn_radiation_monochromator mirror
_diffrn_radiation_type MoK\a
_diffrn_radiation_wavelength 0.71073
_diffrn_reflns_av_R_equivalents 0.0345
_diffrn_reflns_av_unetI/netI 0.0496
_diffrn_reflns_limit_h_max 10
_diffrn_reflns_limit_h_min -10
_diffrn_reflns_limit_k_max 11
_diffrn_reflns_limit_k_min -12
_diffrn_reflns_limit_l_max 13
_diffrn_reflns_limit_l_min -12
_diffrn_reflns_number 7267
_diffrn_reflns_theta_full 25.00
_diffrn_reflns_theta_max 25.00
_diffrn_reflns_theta_min 3.03
_diffrn_source 'SuperNova (Mo) X-ray Source'
_exptl_absorpt_coefficient_mu 4.759
_exptl_absorpt_correction_T_max 1.00000
_exptl_absorpt_correction_T_min 0.49311
_exptl_absorpt_correction_type multi-scan
_exptl_absorpt_process_details
;
CrysAlisPro, Agilent Technologies,
Version 1.171.36.32 (release 02-08-2013 CrysAlis171 .NET)
(compiled Aug  2 2013,16:46:58)
Empirical absorption correction using spherical harmonics,
 implemented in SCALE3 ABSPACK scaling algorithm.
;
_exptl_crystal_colour
;
;
_exptl_crystal_density_diffrn 1.899
_exptl_crystal_density_method 'not measured'
_exptl_crystal_description
;
;
_exptl_crystal_F_000 540
_refine_diff_density_max 0.545
_refine_diff_density_min -0.761
_refine_diff_density_rms 0.102
_refine_ls_extinction_method none
_refine_ls_goodness_of_fit_ref 1.048
_refine_ls_hydrogen_treatment constr
_refine_ls_matrix_type full
_refine_ls_number_parameters 253
_refine_ls_number_reflns 3395
_refine_ls_number_restraints 0
_refine_ls_restrained_S_all 1.048
_refine_ls_R_factor_all 0.0454
_refine_ls_R_factor_gt 0.0351
_refine_ls_shift/su_max 0.000
_refine_ls_shift/su_mean 0.000
_refine_ls_structure_factor_coef Fsqd
_refine_ls_weighting_details 'calc w=1/[\s^2^(Fo^2^)+(0.0335P)^2^+0.0000P] where P=(Fo^2^+2Fc^2^)/3'
_refine_ls_weighting_scheme calc
_refine_ls_wR_factor_gt 0.0741
_refine_ls_wR_factor_ref 0.0795
_reflns_number_gt 2888
_reflns_number_total 3395
_reflns_threshold_expression >2sigma(I)
_cod_data_source_file JSSC-2015-229-49.cif
_cod_data_source_block 5
_cod_original_cell_volume 965.89(14)
_cod_database_code 1561825
_chemical_oxdiff_formula 'C H O N Br Cd'
_reflns_odcompleteness_completeness 99.72
_reflns_odcompleteness_iscentric 1
_reflns_odcompleteness_theta 26.32
_olex2_refinement_description
;
1. Fixed Uiso
 At 1.2 times of:
  All C(H) groups, All C(H,H) groups
 At 1.5 times of:
  All O(H,H) groups
2.a Free rotating group:
 O3(H3A,H3B)
2.b Secondary CH2 refined with riding coordinates:
 C8(H8A,H8B), C15(H15A,H15B)
2.c Aromatic/amide H refined with riding coordinates:
 C10(H10), C13(H13), C5(H5), C7(H7), C12(H12), C11(H11), C6(H6), C18(H18),
 C16(H16), C17(H17)
;

loop_
_space_group_symop_id
_space_group_symop_operation_xyz
1 'x, y, z'
2 '-x, -y, -z'

loop_
_atom_site_label
_atom_site_type_symbol
_atom_site_fract_x
_atom_site_fract_y
_atom_site_fract_z
_atom_site_U_iso_or_equiv
_atom_site_adp_type
_atom_site_occupancy
_atom_site_calc_flag
_atom_site_disorder_assembly
_atom_site_disorder_group
_atom_site_site_symmetry_order
_atom_site_refinement_flags_posn
_atom_site_refinement_flags_adp
_atom_site_refinement_flags_occupancy
Cd1 Cd 0.0000 0.5000 0.0000 0.02611(13) Uani 1 d . . 2 S T P
Br1 Br -0.32337(4) 0.60207(5) 0.37133(4) 0.03576(14) Uani 1 d . . 1 . . .
Br2 Br 0.31901(4) 0.57303(5) 0.43516(4) 0.03596(14) Uani 1 d . . 1 . . .
O1 O -0.0253(3) 0.5610(3) 0.2102(2) 0.0378(7) Uani 1 d . . 1 . . .
O2 O -0.0016(3) 0.7749(3) 0.3604(3) 0.0403(8) Uani 1 d . . 1 . . .
N2 N 0.2095(4) 0.1556(4) 0.1113(3) 0.0367(9) Uani 1 d . . 1 . . .
O3 O 0.1386(4) 0.0555(4) 0.4257(3) 0.0551(9) Uani 1 d . . 1 . . .
H3A H 0.0952 0.1142 0.4757 0.083 Uiso 1 d . . 1 G . .
H3B H 0.0934 -0.0271 0.4027 0.083 Uiso 1 d . . 1 G . .
C4 C 0.1343(4) 0.5284(4) 0.4707(3) 0.0215(8) Uani 1 d . . 1 . . .
C3 C -0.1368(4) 0.5422(4) 0.4474(3) 0.0209(8) Uani 1 d . . 1 . . .
N1 N 0.0987(4) 0.2987(3) 0.0196(3) 0.0333(9) Uani 1 d . . 1 . . .
C8 C 0.2907(5) 0.1046(6) 0.2077(5) 0.0504(13) Uani 1 d . . 1 . . .
H8A H 0.2562 0.0055 0.1831 0.060 Uiso 1 calc . . 1 R . .
H8B H 0.2636 0.1555 0.2854 0.060 Uiso 1 calc . . 1 R . .
C2 C -0.0037(4) 0.5711(4) 0.4150(3) 0.0200(8) Uani 1 d . . 1 . . .
C10 C 0.5372(5) 0.2144(5) 0.1947(4) 0.0426(12) Uani 1 d . . 1 . . .
H10 H 0.4768 0.2652 0.1517 0.051 Uiso 1 calc . . 1 R . .
C13 C 0.7170(5) 0.0641(5) 0.3187(4) 0.0418(12) Uani 1 d . . 1 . . .
H13 H 0.7779 0.0135 0.3617 0.050 Uiso 1 calc . . 1 R . .
C1 C -0.0107(4) 0.6431(4) 0.3205(4) 0.0247(9) Uani 1 d . . 1 . . .
C14 C 0.5570(5) 0.0416(4) 0.2920(4) 0.0324(10) Uani 1 d . . 1 . . .
C5 C 0.1248(5) 0.1794(5) -0.0701(4) 0.0430(12) Uani 1 d . . 1 . . .
H5 H 0.0996 0.1617 -0.1561 0.052 Uiso 1 calc . . 1 R . .
C7 C 0.1519(5) 0.2797(5) 0.1273(4) 0.0401(12) Uani 1 d . . 1 . . .
H7 H 0.1495 0.3450 0.2052 0.048 Uiso 1 calc . . 1 R . .
C9 C 0.4654(5) 0.1207(4) 0.2318(4) 0.0351(10) Uani 1 d . . 1 . . .
C12 C 0.7881(5) 0.1584(5) 0.2839(4) 0.0455(13) Uani 1 d . . 1 . . .
H12 H 0.8955 0.1711 0.3027 0.055 Uiso 1 calc . . 1 R . .
C11 C 0.6985(6) 0.2340(5) 0.2207(4) 0.0468(13) Uani 1 d . . 1 . . .
H11 H 0.7448 0.2976 0.1956 0.056 Uiso 1 calc . . 1 R . .
C6 C 0.1934(6) 0.0909(5) -0.0139(4) 0.0516(14) Uani 1 d . . 1 . . .
H6 H 0.2235 0.0028 -0.0537 0.062 Uiso 1 calc . . 1 R . .
N3 N 0.4149(4) -0.1950(4) 0.2200(3) 0.0299(8) Uani 1 d . . 1 . . .
C18 C 0.2741(5) -0.2617(5) 0.1954(4) 0.0324(10) Uani 1 d . . 1 . . .
H18 H 0.2081 -0.2332 0.2477 0.039 Uiso 1 calc . . 1 R . .
C16 C 0.4748(5) -0.2678(5) 0.1227(4) 0.0425(12) Uani 1 d . . 1 . . .
H16 H 0.5714 -0.2482 0.1127 0.051 Uiso 1 calc . . 1 R . .
C15 C 0.4874(5) -0.0676(5) 0.3302(4) 0.0366(11) Uani 1 d . . 1 . . .
H15A H 0.5678 -0.0941 0.3879 0.044 Uiso 1 calc . . 1 R . .
H15B H 0.4102 -0.0268 0.3739 0.044 Uiso 1 calc . . 1 R . .
N4 N 0.2399(4) -0.3709(4) 0.0901(3) 0.0329(8) Uani 1 d . . 1 . . .
C17 C 0.3658(5) -0.3745(5) 0.0433(4) 0.0428(12) Uani 1 d . . 1 . . .
H17 H 0.3755 -0.4406 -0.0320 0.051 Uiso 1 calc . . 1 R . .

loop_
_atom_site_aniso_label
_atom_site_aniso_U_11
_atom_site_aniso_U_22
_atom_site_aniso_U_33
_atom_site_aniso_U_23
_atom_site_aniso_U_13
_atom_site_aniso_U_12
Cd1 0.0287(2) 0.0247(2) 0.0273(2) 0.01266(18) 0.00680(17) 0.00744(17)
Br1 0.0228(2) 0.0441(3) 0.0492(3) 0.0281(2) 0.00822(18) 0.01182(19)
Br2 0.0228(2) 0.0531(3) 0.0421(3) 0.0260(2) 0.01348(18) 0.00520(19)
O1 0.0479(18) 0.047(2) 0.0233(16) 0.0157(14) 0.0132(13) 0.0098(15)
O2 0.0504(19) 0.0301(19) 0.0452(18) 0.0182(15) 0.0141(14) 0.0035(14)
N2 0.037(2) 0.036(2) 0.040(2) 0.0207(18) 0.0062(16) 0.0159(17)
O3 0.064(2) 0.047(2) 0.059(2) 0.0193(19) 0.0244(18) 0.0030(18)
C4 0.0193(19) 0.025(2) 0.022(2) 0.0087(17) 0.0093(15) 0.0034(16)
C3 0.0173(19) 0.022(2) 0.020(2) 0.0070(16) 0.0009(15) 0.0035(15)
N1 0.043(2) 0.026(2) 0.029(2) 0.0118(16) 0.0015(16) 0.0141(16)
C8 0.048(3) 0.058(3) 0.062(3) 0.044(3) 0.011(2) 0.023(3)
C2 0.023(2) 0.016(2) 0.0178(19) 0.0031(15) 0.0054(15) 0.0017(16)
C10 0.051(3) 0.036(3) 0.042(3) 0.019(2) 0.007(2) 0.011(2)
C13 0.042(3) 0.041(3) 0.034(3) 0.011(2) -0.003(2) 0.009(2)
C1 0.0166(19) 0.032(2) 0.029(2) 0.0138(19) 0.0086(16) 0.0036(17)
C14 0.041(3) 0.023(2) 0.026(2) 0.0050(18) 0.0010(18) 0.0037(19)
C5 0.052(3) 0.046(3) 0.026(2) 0.010(2) 0.006(2) 0.020(2)
C7 0.051(3) 0.030(3) 0.033(3) 0.007(2) 0.006(2) 0.018(2)
C9 0.042(3) 0.029(2) 0.033(2) 0.012(2) 0.0063(19) 0.008(2)
C12 0.039(3) 0.046(3) 0.041(3) 0.009(2) 0.002(2) -0.001(2)
C11 0.054(3) 0.037(3) 0.042(3) 0.005(2) 0.015(2) -0.005(2)
C6 0.065(3) 0.040(3) 0.045(3) 0.011(2) 0.012(2) 0.030(3)
N3 0.032(2) 0.029(2) 0.0311(19) 0.0136(16) 0.0067(15) 0.0075(15)
C18 0.036(2) 0.036(3) 0.033(2) 0.017(2) 0.0142(18) 0.010(2)
C16 0.032(2) 0.043(3) 0.051(3) 0.008(2) 0.020(2) 0.003(2)
C15 0.041(3) 0.034(3) 0.030(2) 0.012(2) -0.0011(19) 0.006(2)
N4 0.0291(19) 0.032(2) 0.037(2) 0.0112(17) 0.0089(15) 0.0042(15)
C17 0.036(3) 0.038(3) 0.047(3) 0.001(2) 0.021(2) 0.006(2)

loop_
_atom_type_symbol
_atom_type_description
_atom_type_scat_dispersion_real
_atom_type_scat_dispersion_imag
_atom_type_scat_source
C C 0.0033 0.0016 'International Tables Vol C Tables 4.2.6.8 and 6.1.1.4'
H H 0.0000 0.0000 'International Tables Vol C Tables 4.2.6.8 and 6.1.1.4'
Br Br -0.2901 2.4595 'International Tables Vol C Tables 4.2.6.8 and 6.1.1.4'
Cd Cd -0.8075 1.2024 'International Tables Vol C Tables 4.2.6.8 and 6.1.1.4'
N N 0.0061 0.0033 'International Tables Vol C Tables 4.2.6.8 and 6.1.1.4'
O O 0.0106 0.0060 'International Tables Vol C Tables 4.2.6.8 and 6.1.1.4'

loop_
_geom_angle_atom_site_label_1
_geom_angle_atom_site_label_2
_geom_angle_atom_site_label_3
_geom_angle
_geom_angle_site_symmetry_1
_geom_angle_site_symmetry_3
O1 Cd1 O1 180.00(15) . 2_565
N1 Cd1 O1 92.96(11) . 2_565
N1 Cd1 O1 92.96(11) 2_565 .
N1 Cd1 O1 87.04(11) 2_565 2_565
N1 Cd1 O1 87.04(11) . .
N1 Cd1 N1 180.0 2_565 .
N1 Cd1 N4 92.36(12) . 1_565
N1 Cd1 N4 92.36(12) 2_565 2
N1 Cd1 N4 87.64(12) . 2
N1 Cd1 N4 87.64(12) 2_565 1_565
N4 Cd1 O1 86.41(11) 2 2_565
N4 Cd1 O1 86.41(11) 1_565 .
N4 Cd1 O1 93.59(11) 2 .
N4 Cd1 O1 93.59(11) 1_565 2_565
N4 Cd1 N4 180.0 2 1_565
C1 O1 Cd1 153.9(3) . .
C7 N2 C8 127.5(4) . .
C7 N2 C6 106.8(4) . .
C6 N2 C8 125.3(4) . .
C3 C4 Br2 120.4(3) 2_566 .
C3 C4 C2 120.8(3) 2_566 .
C2 C4 Br2 118.7(3) . .
C4 C3 Br1 121.4(3) 2_566 .
C4 C3 C2 121.8(3) 2_566 .
C2 C3 Br1 116.8(3) . .
C5 N1 Cd1 129.9(3) . .
C7 N1 Cd1 124.8(3) . .
C7 N1 C5 105.2(4) . .
N2 C8 C9 113.7(4) . .
C4 C2 C1 121.8(3) . .
C3 C2 C4 117.4(3) . .
C3 C2 C1 120.8(3) . .
C9 C10 C11 121.3(4) . .
C12 C13 C14 122.2(5) . .
O1 C1 O2 127.7(4) . .
O1 C1 C2 114.6(3) . .
O2 C1 C2 117.6(3) . .
C13 C14 C9 119.1(4) . .
C13 C14 C15 118.9(4) . .
C9 C14 C15 121.9(4) . .
C6 C5 N1 109.2(4) . .
N1 C7 N2 112.0(4) . .
C10 C9 C8 120.9(4) . .
C10 C9 C14 118.6(4) . .
C14 C9 C8 120.5(4) . .
C13 C12 C11 119.1(5) . .
C12 C11 C10 119.5(5) . .
N2 C6 C5 106.8(4) . .
C18 N3 C16 106.0(3) . .
C18 N3 C15 126.4(3) . .
C16 N3 C15 127.6(4) . .
N4 C18 N3 112.8(4) . .
C17 C16 N3 106.4(4) . .
N3 C15 C14 111.7(3) . .
C18 N4 Cd1 124.3(3) . 1_545
C18 N4 C17 104.7(3) . .
C17 N4 Cd1 130.4(3) . 1_545
C16 C17 N4 110.1(4) . .

loop_
_geom_bond_atom_site_label_1
_geom_bond_atom_site_label_2
_geom_bond_distance
_geom_bond_site_symmetry_2
Cd1 O1 2.396(3) 2_565
Cd1 O1 2.396(3) .
Cd1 N1 2.294(3) 2_565
Cd1 N1 2.294(3) .
Cd1 N4 2.312(3) 2
Cd1 N4 2.312(3) 1_565
Br1 C3 1.903(3) .
Br2 C4 1.891(4) .
O1 C1 1.247(4) .
O2 C1 1.249(5) .
N2 C8 1.447(5) .
N2 C7 1.333(5) .
N2 C6 1.356(5) .
C4 C3 1.380(5) 2_566
C4 C2 1.397(5) .
C3 C4 1.380(5) 2_566
C3 C2 1.395(5) .
N1 C5 1.366(5) .
N1 C7 1.320(5) .
C8 C9 1.517(6) .
C2 C1 1.518(5) .
C10 C9 1.388(6) .
C10 C11 1.399(6) .
C13 C14 1.389(6) .
C13 C12 1.372(7) .
C14 C9 1.392(6) .
C14 C15 1.514(6) .
C5 C6 1.357(6) .
C12 C11 1.377(7) .
N3 C18 1.344(5) .
N3 C16 1.362(5) .
N3 C15 1.479(5) .
C18 N4 1.308(5) .
C16 C17 1.355(6) .
N4 Cd1 2.312(3) 1_545
N4 C17 1.364(5) .
